data_7220666
loop_
_publ_author_name
'Hu, Xiao-Li'
'Qin, Chao'
'Zhao, Liang'
'Liu, Fu-Hong'
'Shao, Kui-Zhan'
'Su, Zhong-Min'

_publ_section_title
;
 Assembly of Zn-metal organic frameworks based on a N-rich ligand:
 selective sorption for CO2and luminescence sensing of nitro explosives
;
_journal_issue 61
_journal_name_full 'RSC Adv.'
_journal_page_first 49606
_journal_paper_doi 10.1039/C5RA05945C
_journal_volume 5
_journal_year 2015
_chemical_formula_sum 'C28 H18 N12 O8 Zn3'
_chemical_formula_weight 846.65
_chemical_name_systematic
;
 ?
;
_space_group_crystal_system monoclinic
_space_group_IT_number 15
_space_group_name_Hall '-C 2yc'
_space_group_name_H-M_alt 'C 1 2/c 1'
_symmetry_space_group_name_Hall '-C 2yc'
_symmetry_space_group_name_H-M 'C 1 2/c 1'
_atom_sites_solution_hydrogens geom
_atom_sites_solution_primary direct
_atom_sites_solution_secondary difmap
_audit_creation_method SHELXL-97
_audit_update_record
;
2015-03-27 deposited with the CCDC.
2015-06-03 downloaded from the CCDC.
;
_cell_angle_alpha 90.000(5)
_cell_angle_beta 96.789(5)
_cell_angle_gamma 90.000(5)
_cell_formula_units_Z 4
_cell_length_a 20.861(5)
_cell_length_b 15.959(5)
_cell_length_c 13.286(5)
_cell_measurement_reflns_used 12423
_cell_measurement_temperature 298(2)
_cell_measurement_theta_max 24.999
_cell_measurement_theta_min 1.611
_cell_volume 4392(2)
_computing_cell_refinement 'Bruker SAINT'
_computing_data_collection 'Bruker APEX2'
_computing_data_reduction 'Bruker SAINT'
_computing_molecular_graphics Diamond
_computing_publication_material 'SHELXTL (Sheldrick, 2008)'
_computing_structure_refinement 'SHELXL-97 (Sheldrick, 2008)'
_computing_structure_solution 'SHELXS-97 (Sheldrick, 2008)'
_diffrn_ambient_temperature 298(2)
_diffrn_measured_fraction_theta_full 0.998
_diffrn_measured_fraction_theta_max 0.998
_diffrn_measurement_device_type 'Bruker SMART Apex II CCD Detector'
_diffrn_measurement_method \w
_diffrn_radiation_monochromator graphite
_diffrn_radiation_source 'fine-focus sealed tube'
_diffrn_radiation_type MoK\a
_diffrn_radiation_wavelength 0.71069
_diffrn_reflns_av_R_equivalents 0.0564
_diffrn_reflns_av_sigmaI/netI 0.0606
_diffrn_reflns_limit_h_max 24
_diffrn_reflns_limit_h_min -24
_diffrn_reflns_limit_k_max 18
_diffrn_reflns_limit_k_min -16
_diffrn_reflns_limit_l_max 11
_diffrn_reflns_limit_l_min -15
_diffrn_reflns_number 12423
_diffrn_reflns_theta_full 25.00
_diffrn_reflns_theta_max 25.00
_diffrn_reflns_theta_min 1.61
_exptl_absorpt_coefficient_mu 1.676
_exptl_absorpt_correction_T_max 0.6697
_exptl_absorpt_correction_T_min 0.6511
_exptl_absorpt_correction_type multi-scan
_exptl_absorpt_process_details 'SADABS, Sheldrick (2008)'
_exptl_crystal_colour colorless
_exptl_crystal_density_diffrn 1.280
_exptl_crystal_density_method 'not measured'
_exptl_crystal_description block
_exptl_crystal_F_000 1696
_exptl_crystal_size_max 0.28
_exptl_crystal_size_mid 0.26
_exptl_crystal_size_min 0.26
_platon_squeeze_details
;
;
_refine_diff_density_max 1.107
_refine_diff_density_min -1.453
_refine_diff_density_rms 0.090
_refine_ls_extinction_method none
_refine_ls_goodness_of_fit_ref 1.006
_refine_ls_hydrogen_treatment constr
_refine_ls_matrix_type full
_refine_ls_number_parameters 225
_refine_ls_number_reflns 3858
_refine_ls_number_restraints 14
_refine_ls_restrained_S_all 1.089
_refine_ls_R_factor_all 0.0666
_refine_ls_R_factor_gt 0.0470
_refine_ls_shift/su_max 0.000
_refine_ls_shift/su_mean 0.000
_refine_ls_structure_factor_coef Fsqd
_refine_ls_weighting_details 'calc w=1/[\s^2^(Fo^2^)+(0.0694P)^2^+0.0000P] where P=(Fo^2^+2Fc^2^)/3'
_refine_ls_weighting_scheme calc
_refine_ls_wR_factor_gt 0.1202
_refine_ls_wR_factor_ref 0.1273
_reflns_number_gt 2731
_reflns_number_total 3858
_reflns_threshold_expression >2sigma(I)
_cod_data_source_file c5ra05945c2.cif
_cod_data_source_block 1
_cod_database_code 7220666

loop_
_symmetry_equiv_pos_as_xyz
'x, y, z'
'-x, y, -z+1/2'
'x+1/2, y+1/2, z'
'-x+1/2, y+1/2, -z+1/2'
'-x, -y, -z'
'x, -y, z-1/2'
'-x+1/2, -y+1/2, -z'
'x+1/2, -y+1/2, z-1/2'

loop_
_atom_site_label
_atom_site_type_symbol
_atom_site_fract_x
_atom_site_fract_y
_atom_site_fract_z
_atom_site_U_iso_or_equiv
_atom_site_adp_type
_atom_site_occupancy
_atom_site_symmetry_multiplicity
_atom_site_calc_flag
_atom_site_refinement_flags
Zn1 Zn 1.0000 0.36265(5) 0.2500 0.0307(2) Uani 1 2 d S
Zn2 Zn 0.82918(2) 0.44368(3) 0.01080(4) 0.0331(2) Uani 1 1 d .
C1 C 0.8490(3) 0.5813(4) 0.1636(4) 0.0576(16) Uani 1 1 d .
H1 H 0.8889 0.5602 0.1906 0.069 Uiso 1 1 calc R
C2 C 0.7573(2) 0.5931(3) 0.0723(4) 0.0416(12) Uani 1 1 d .
H2 H 0.7215 0.5825 0.0252 0.050 Uiso 1 1 calc R
C3 C 0.8237(3) 0.6525(4) 0.1909(5) 0.0644(18) Uani 1 1 d .
H3 H 0.8420 0.6895 0.2402 0.077 Uiso 1 1 calc R
C4 C 0.7223(2) 0.7321(3) 0.1289(4) 0.0357(11) Uani 1 1 d .
C5 C 0.6591(3) 0.7232(4) 0.0871(5) 0.0595(17) Uani 1 1 d .
H5 H 0.6444 0.6717 0.0610 0.071 Uiso 1 1 calc R
C6 C 0.6174(2) 0.7906(3) 0.0838(5) 0.0518(15) Uani 1 1 d .
H6 H 0.5747 0.7841 0.0559 0.062 Uiso 1 1 calc R
C7 C 0.6389(2) 0.8679(3) 0.1218(4) 0.0327(11) Uani 1 1 d .
C8 C 0.7027(2) 0.8751(3) 0.1633(4) 0.0462(13) Uani 1 1 d .
H8 H 0.7181 0.9265 0.1884 0.055 Uiso 1 1 calc R
C9 C 0.7437(2) 0.8071(3) 0.1679(4) 0.0458(13) Uani 1 1 d .
H9 H 0.7861 0.8126 0.1977 0.055 Uiso 1 1 calc R
C10 C 0.5950(2) 0.9391(3) 0.1175(3) 0.0313(11) Uani 1 1 d .
C11 C 0.8893(2) 0.3028(3) 0.1401(3) 0.0312(11) Uani 1 1 d .
C12 C 0.8370(2) 0.2417(3) 0.1075(4) 0.0408(12) Uani 1 1 d .
H12A H 0.8022 0.2605 0.0631 0.049 Uiso 1 1 calc R
C13 C 0.8366(2) 0.1645(3) 0.1367(4) 0.0438(13) Uani 1 1 d .
H13A H 0.8710 0.1453 0.1815 0.053 Uiso 1 1 calc R
C14 C 0.7841(3) 0.1055(4) 0.1024(5) 0.0588(15) Uani 1 1 d U
N1 N 0.80784(19) 0.5432(3) 0.0898(3) 0.0407(10) Uani 1 1 d .
N2 N 0.76478(19) 0.6617(3) 0.1323(3) 0.0411(10) Uani 1 1 d .
N3 N 0.60498(17) 1.0142(2) 0.0765(3) 0.0334(9) Uani 1 1 d .
N4 N 0.55173(18) 1.0618(2) 0.0881(3) 0.0363(10) Uani 1 1 d .
N5 N 0.51256(18) 1.0169(3) 0.1358(3) 0.0373(10) Uani 1 1 d .
N6 N 0.53867(17) 0.9399(2) 0.1549(3) 0.0318(9) Uani 1 1 d .
O1 O 0.88412(14) 0.3782(2) 0.1134(2) 0.0363(8) Uani 1 1 d .
O2 O 0.93789(14) 0.2771(2) 0.1969(3) 0.0396(8) Uani 1 1 d .
O3 O 0.7904(2) 0.0306(3) 0.1226(3) 0.0704(8) Uani 1 1 d U
O4 O 0.7357(2) 0.1320(3) 0.0483(3) 0.0704(8) Uani 1 1 d U

loop_
_atom_site_aniso_label
_atom_site_aniso_U_11
_atom_site_aniso_U_22
_atom_site_aniso_U_33
_atom_site_aniso_U_23
_atom_site_aniso_U_13
_atom_site_aniso_U_12
Zn1 0.0220(4) 0.0245(4) 0.0444(5) 0.000 -0.0017(3) 0.000
Zn2 0.0254(3) 0.0239(3) 0.0490(4) 0.0012(2) -0.0004(2) -0.0002(2)
C1 0.054(4) 0.056(4) 0.057(4) -0.008(3) -0.017(3) 0.030(3)
C2 0.036(3) 0.038(3) 0.049(3) -0.001(2) 0.000(2) 0.007(2)
C3 0.058(4) 0.055(4) 0.072(4) -0.021(3) -0.027(3) 0.025(3)
C4 0.034(3) 0.030(3) 0.043(3) 0.000(2) 0.006(2) 0.010(2)
C5 0.045(3) 0.036(3) 0.093(5) -0.026(3) -0.010(3) 0.008(3)
C6 0.032(3) 0.044(4) 0.076(4) -0.015(3) -0.009(3) 0.009(2)
C7 0.030(2) 0.027(3) 0.041(3) 0.003(2) 0.004(2) 0.004(2)
C8 0.037(3) 0.028(3) 0.071(4) -0.003(2) -0.005(2) 0.000(2)
C9 0.029(3) 0.035(3) 0.071(4) 0.000(3) -0.004(2) 0.006(2)
C10 0.027(2) 0.026(3) 0.041(3) 0.002(2) 0.003(2) 0.006(2)
C11 0.023(2) 0.033(3) 0.036(3) 0.000(2) -0.0033(19) -0.002(2)
C12 0.030(3) 0.037(3) 0.051(3) 0.003(2) -0.013(2) -0.001(2)
C13 0.037(3) 0.033(3) 0.056(4) 0.008(2) -0.015(2) -0.003(2)
C14 0.050(3) 0.0495(19) 0.073(4) 0.004(3) -0.012(2) -0.011(3)
N1 0.038(2) 0.034(3) 0.050(3) -0.0006(19) 0.0032(19) 0.0133(19)
N2 0.039(2) 0.037(3) 0.046(3) -0.004(2) 0.0018(19) 0.0137(19)
N3 0.029(2) 0.023(2) 0.048(3) -0.0008(18) 0.0016(17) 0.0004(17)
N4 0.035(2) 0.027(2) 0.047(3) 0.0003(18) 0.0040(18) 0.0066(18)
N5 0.030(2) 0.028(2) 0.053(3) 0.0060(19) 0.0016(18) 0.0088(18)
N6 0.0278(19) 0.025(2) 0.042(2) 0.0027(17) -0.0002(17) 0.0039(17)
O1 0.0323(17) 0.0236(19) 0.049(2) 0.0049(14) -0.0100(15) -0.0036(14)
O2 0.0299(17) 0.0301(19) 0.055(2) -0.0011(15) -0.0122(15) -0.0021(14)
O3 0.0654(13) 0.0565(13) 0.0825(14) 0.0108(11) -0.0199(11) -0.0071(11)
O4 0.0654(13) 0.0565(13) 0.0825(14) 0.0108(11) -0.0199(11) -0.0071(11)

loop_
_atom_type_symbol
_atom_type_description
_atom_type_scat_dispersion_real
_atom_type_scat_dispersion_imag
_atom_type_scat_source
C C 0.0033 0.0016 'International Tables Vol C Tables 4.2.6.8 and 6.1.1.4'
H H 0.0000 0.0000 'International Tables Vol C Tables 4.2.6.8 and 6.1.1.4'
N N 0.0061 0.0033 'International Tables Vol C Tables 4.2.6.8 and 6.1.1.4'
O O 0.0106 0.0060 'International Tables Vol C Tables 4.2.6.8 and 6.1.1.4'
Zn Zn 0.2839 1.4301 'International Tables Vol C Tables 4.2.6.8 and 6.1.1.4'

loop_
_geom_angle_atom_site_label_1
_geom_angle_atom_site_label_2
_geom_angle_atom_site_label_3
_geom_angle
_geom_angle_site_symmetry_1
_geom_angle_site_symmetry_3
O2 Zn1 O2 91.46(19) . 2_755
O2 Zn1 N6 120.10(15) . 3_545
O2 Zn1 N6 111.00(14) 2_755 3_545
O2 Zn1 N6 111.00(14) . 4_645
O2 Zn1 N6 120.10(15) 2_755 4_645
N6 Zn1 N6 104.0(2) 3_545 4_645
O4 Zn2 O1 105.91(15) 7_655 .
O4 Zn2 N1 122.07(18) 7_655 .
O1 Zn2 N1 101.93(16) . .
O4 Zn2 N3 118.17(18) 7_655 7_665
O1 Zn2 N3 101.22(14) . 7_665
N1 Zn2 N3 104.39(16) . 7_665
C3 C1 N1 110.0(5) . .
C3 C1 H1 125.0 . .
N1 C1 H1 125.0 . .
N1 C2 N2 110.5(5) . .
N1 C2 H2 124.8 . .
N2 C2 H2 124.8 . .
C1 C3 N2 107.0(5) . .
C1 C3 H3 126.5 . .
N2 C3 H3 126.5 . .
C9 C4 C5 120.1(5) . .
C9 C4 N2 120.5(4) . .
C5 C4 N2 119.5(5) . .
C4 C5 C6 120.1(5) . .
C4 C5 H5 120.0 . .
C6 C5 H5 120.0 . .
C5 C6 C7 120.5(5) . .
C5 C6 H6 119.8 . .
C7 C6 H6 119.8 . .
C8 C7 C6 118.2(4) . .
C8 C7 C10 121.4(4) . .
C6 C7 C10 120.4(4) . .
C9 C8 C7 121.0(5) . .
C9 C8 H8 119.5 . .
C7 C8 H8 119.5 . .
C4 C9 C8 120.1(5) . .
C4 C9 H9 119.9 . .
C8 C9 H9 119.9 . .
N6 C10 N3 109.2(4) . .
N6 C10 C7 124.9(4) . .
N3 C10 C7 125.9(4) . .
O1 C11 O2 121.1(4) . .
O1 C11 C12 120.7(4) . .
O2 C11 C12 118.2(4) . .
C13 C12 C11 124.6(4) . .
C13 C12 H12A 117.7 . .
C11 C12 H12A 117.7 . .
C12 C13 C14 123.3(5) . .
C12 C13 H13A 118.4 . .
C14 C13 H13A 118.4 . .
O3 C14 O4 121.2(5) . .
O3 C14 C13 119.9(5) . .
O4 C14 C13 118.8(5) . .
C2 N1 C1 106.2(4) . .
C2 N1 Zn2 127.9(4) . .
C1 N1 Zn2 125.1(3) . .
C2 N2 C3 106.3(4) . .
C2 N2 C4 126.2(4) . .
C3 N2 C4 127.3(4) . .
C10 N3 N4 106.5(4) . .
C10 N3 Zn2 132.8(3) . 7_665
N4 N3 Zn2 119.8(3) . 7_665
N5 N4 N3 108.2(4) . .
N4 N5 N6 109.1(4) . .
C10 N6 N5 107.0(4) . .
C10 N6 Zn1 132.0(3) . 3_455
N5 N6 Zn1 119.6(3) . 3_455
C11 O1 Zn2 136.5(3) . .
C11 O2 Zn1 116.2(3) . .
C14 O4 Zn2 120.6(4) . 7_655

loop_
_geom_bond_atom_site_label_1
_geom_bond_atom_site_label_2
_geom_bond_distance
_geom_bond_site_symmetry_2
Zn1 O2 1.955(3) .
Zn1 O2 1.955(3) 2_755
Zn1 N6 2.002(4) 3_545
Zn1 N6 2.002(4) 4_645
Zn2 O4 1.913(4) 7_655
Zn2 O1 1.973(3) .
Zn2 N1 1.983(4) .
Zn2 N3 2.015(4) 7_665
C1 C3 1.322(7) .
C1 N1 1.366(7) .
C1 H1 0.9300 .
C2 N1 1.320(6) .
C2 N2 1.352(6) .
C2 H2 0.9300 .
C3 N2 1.383(6) .
C3 H3 0.9300 .
C4 C9 1.358(7) .
C4 C5 1.377(7) .
C4 N2 1.429(6) .
C5 C6 1.380(7) .
C5 H5 0.9300 .
C6 C7 1.386(7) .
C6 H6 0.9300 .
C7 C8 1.384(6) .
C7 C10 1.455(6) .
C8 C9 1.379(7) .
C8 H8 0.9300 .
C9 H9 0.9300 .
C10 N6 1.330(5) .
C10 N3 1.343(6) .
C11 O1 1.256(5) .
C11 O2 1.259(5) .
C11 C12 1.488(6) .
C12 C13 1.291(7) .
C12 H12A 0.9300 .
C13 C14 1.474(7) .
C13 H13A 0.9300 .
C14 O3 1.229(7) .
C14 O4 1.243(6) .
N3 N4 1.370(5) .
N3 Zn2 2.015(4) 7_665
N4 N5 1.306(5) .
N5 N6 1.356(5) .
N6 Zn1 2.002(4) 3_455
O4 Zn2 1.913(4) 7_655

loop_
_platon_squeeze_void_nr
_platon_squeeze_void_average_x
_platon_squeeze_void_average_y
_platon_squeeze_void_average_z
_platon_squeeze_void_volume
_platon_squeeze_void_count_electrons
_platon_squeeze_void_content
1 0.000 0.000 -0.009 799 46 ' '
2 0.500 0.500 -0.006 799 46 ' '
